data_1521437
loop_
_publ_author_name
'Kohlmann, H.'
'Yvon, K.'

_publ_section_title
;
 Revision of the low-temperature structures of rhombohedral Zr Cr2 Dx (x =
 3.8), and monoclinic Zr V2 Dx (1.1 < x < 2.3) and Hf V2 Dx (x = 1.9)
;
_journal_name_full 'Journal of Alloys Compd.'
_journal_page_first 123
_journal_page_last 126
_journal_volume 309
_journal_year 2000
_chemical_formula_sum 'D2.26 V2 Zr'
_chemical_name_systematic 'Zr V2 D2.26'
_space_group_IT_number 15
_symmetry_space_group_name_Hall '-C 2yc'
_symmetry_space_group_name_H-M 'C 1 2/c 1'
_cell_angle_alpha 90
_cell_angle_beta 109.198
_cell_angle_gamma 90
_cell_formula_units_Z 8
_cell_length_a 9.3576
_cell_length_b 5.426
_cell_length_c 9.3729
_cell_volume 449.437
_citation_journal_id_ASTM JALCEU
_cod_data_source_file Kohlmann_JALCEU_2000_1405.cif
_cod_data_source_block D2.26V2Zr1
_cod_original_cell_volume 449.4368
_cod_original_formula_sum 'D2.26 V2 Zr1'
_cod_database_code 1521437

loop_
_symmetry_equiv_pos_as_xyz
x,y,z
-x,y,-z+1/2
-x,-y,-z
x,-y,z-1/2
x+1/2,y+1/2,z
-x+1/2,y+1/2,-z+1/2
-x+1/2,-y+1/2,-z
x+1/2,-y+1/2,z-1/2

loop_
_atom_site_label
_atom_site_type_symbol
_atom_site_fract_x
_atom_site_fract_y
_atom_site_fract_z
_atom_site_occupancy
_atom_site_U_iso_or_equiv
V2 V 0 0.25 0.25 1 0.0
D5 D 0.123 0.071 0.56 0.33 0.0
D4 D 0.382 0.263 0.256 0.36 0.0
V1 V 0.25 0 0.25 1 0.0
D2 D 0.242 0.254 0.115 0.48 0.0
V3 V 0.25 0.25 0.5 1 0.0
D3 D 0.064 0.376 0.441 0.38 0.0
Zr1 Zr 0.4367 0.2416 0.0629 1 0.0
D1 D 0.067 0.133 0.443 0.71 0.0
